data_7204765
loop_
_publ_author_name
'Bruno Jousselme'
'Philippe Blanchard'
'Ma\"itena O\,cafrain'
'Magali Allain'
'Eric Levillain'
'Jean Roncali'

_publ_section_title
;
 Electrogenerated poly(thiophenes) derivatized by bipyridine ligands
 and metal complexes
;
_journal_issue 3
_journal_name_full 'J. Mater. Chem.'
_journal_page_first 421
_journal_page_last 427
_journal_paper_doi 10.1039/b313291a
_journal_volume 14
_journal_year 2004
_chemical_formula_moiety C32H24N2O4S6
_chemical_formula_sum 'C32 H24 N2 O4 S6'
_chemical_formula_weight 692.94
_chemical_name_systematic ' ?'
_space_group_IT_number 14
_symmetry_cell_setting monoclinic
_symmetry_space_group_name_Hall '-P 2yab'
_symmetry_space_group_name_H-M 'P 1 21/a 1'
_cell_angle_alpha 90
_cell_angle_beta 93.35(4)
_cell_angle_gamma 90
_cell_formula_units_Z 2
_cell_length_a 11.679(7)
_cell_length_b 7.704(2)
_cell_length_c 16.835(4)
_cell_measurement_reflns_used 25
_cell_measurement_temperature 294
_cell_measurement_theta_max 15.0
_cell_measurement_theta_min 11.0
_cell_volume 1512.1(11)
_computing_cell_refinement CAD4_(Enraf-Nonius,_1994)
_computing_data_collection CAD4_(Enraf-Nonius,_1994)
_computing_data_reduction process_MolEN_(Fair,_1990)
_computing_publication_material BTABLE_PTABLE_CIF_IN_MolEN_(Fair,_1990)
_computing_structure_refinement LSFM_MolEN_(Fair,_1990)
_computing_structure_solution Direct_methods_(SIR,_Burla_et_al.,_1989)
_diffrn_ambient_temperature 294
_diffrn_measurement_device Enraf_Nonius_CAD4
_diffrn_measurement_method \q/2\q
_diffrn_radiation_monochromator graphite
_diffrn_radiation_source xray_tube
_diffrn_radiation_type Mo-K\a
_diffrn_radiation_wavelength 0.71073
_diffrn_reflns_av_R_equivalents 0.017
_diffrn_reflns_av_sigmaI/netI 0.333
_diffrn_reflns_limit_h_max 13
_diffrn_reflns_limit_h_min 0
_diffrn_reflns_limit_k_max 8
_diffrn_reflns_limit_k_min 0
_diffrn_reflns_limit_l_max 19
_diffrn_reflns_limit_l_min -19
_diffrn_reflns_number 2698
_diffrn_reflns_theta_max 23.96
_diffrn_reflns_theta_min 2.5
_diffrn_standards_decay_% 0
_diffrn_standards_interval_time 120
_diffrn_standards_number 2
_exptl_absorpt_coefficient_mu 0.475
_exptl_absorpt_correction_T_max 1.0000
_exptl_absorpt_correction_T_min 0.5891
_exptl_absorpt_correction_type none
_exptl_crystal_colour 'light green'
_exptl_crystal_density_diffrn 1.52
_exptl_crystal_density_method none
_exptl_crystal_description plate
_exptl_crystal_F_000 716
_exptl_crystal_size_max 1.00
_exptl_crystal_size_mid 0.50
_exptl_crystal_size_min 0.10
_refine_diff_density_max 0.828
_refine_diff_density_min -0.752
_refine_ls_abs_structure_details ' ?'
_refine_ls_extinction_method none
_refine_ls_goodness_of_fit_all 1.431
_refine_ls_goodness_of_fit_obs 1.179
_refine_ls_hydrogen_treatment included_not_refined
_refine_ls_matrix_type full
_refine_ls_number_constraints 0
_refine_ls_number_parameters 199
_refine_ls_number_reflns 1554
_refine_ls_number_restraints 0
_refine_ls_R_factor_all 0.076
_refine_ls_R_factor_obs 0.040
_refine_ls_shift/esd_max 0.008
_refine_ls_shift/esd_mean 0.001
_refine_ls_structure_factor_coef F
_refine_ls_weighting_details 'w = 4Fo^2^/(\s^2^(Fo^2^) + 0.0064 Fo^4^)'
_refine_ls_weighting_scheme calc
_refine_ls_wR_factor_all 0.072
_refine_ls_wR_factor_obs 0.056
_reflns_number_observed 1554
_reflns_number_total 2560
_reflns_observed_criterion >3.0\s(I)
_cod_data_source_file b313291a.txt
_cod_data_source_block (NoName)
_cod_depositor_comments
;
The following automatic conversions were performed:

'_atom_site_thermal_displace_type' tag value 'Uij' was replaced with
'Uani' value 22 times.

Automatic conversion script
Id: cif_fix_values 1646 2011-03-28 12:23:43Z adriana 

The following automatic conversions were performed:

'_refine_ls_weighting_scheme' value '4Fo^2^/(\s^2^(Fo^2^) + 0.0064
Fo^4^)' was changed to 'calc'. New tag '_refine_ls_weighting_details'
was created. The value of the new tag was set to 'w =
4Fo^2^/(\s^2^(Fo^2^) + 0.0064 Fo^4^)'.

Automatic conversion script
Id: cif_fix_values 3143 2015-03-26 13:38:13Z robertas 
;
_cod_original_cell_volume 1512(1)
_cod_original_formula_sum C32H24N2O4S6
_cod_database_code 7204765

loop_
_symmetry_equiv_pos_as_xyz
x,y,z
1/2-x,1/2+y,-z
-x,-y,-z
1/2+x,1/2-y,+z

loop_
_atom_site_aniso_label
_atom_site_aniso_U_11
_atom_site_aniso_U_22
_atom_site_aniso_U_33
_atom_site_aniso_U_12
_atom_site_aniso_U_13
_atom_site_aniso_U_23
_atom_site_aniso_type_symbol
S1 0.0831(5) 0.0461(4) 0.0750(5) -0.0063(4) -0.0397(4) -0.0012(4) S
S2 0.0712(5) 0.0412(4) 0.0786(5) -0.0060(4) -0.0148(4) -0.0050(4) S
S3 0.0704(5) 0.0452(4) 0.0834(5) 0.0042(4) -0.0279(4) -0.0045(4) S
O1 0.062(1) 0.063(1) 0.077(1) -0.001(1) -0.026(1) -0.018(1) O
O2 0.079(2) 0.093(2) 0.099(2) 0.015(1) -0.045(1) -0.011(1) O
N 0.058(2) 0.063(2) 0.068(2) -0.011(1) -0.005(1) -0.009(1) N
C1 0.047(2) 0.054(2) 0.049(2) -0.002(1) -0.017(1) -0.001(1) C
C2 0.050(2) 0.069(2) 0.058(2) -0.007(2) -0.005(2) -0.008(2) C
C3 0.066(2) 0.069(2) 0.060(2) 0.001(2) -0.006(2) -0.015(2) C
C4 0.063(2) 0.054(2) 0.052(2) -0.000(2) -0.023(1) -0.002(1) C
C5 0.054(2) 0.069(2) 0.073(2) -0.013(2) -0.012(2) -0.003(2) C
C6 0.082(2) 0.056(2) 0.069(2) -0.003(2) -0.032(2) -0.004(2) C
C7 0.061(2) 0.046(2) 0.057(2) 0.001(2) -0.017(1) -0.002(1) C
C8 0.077(2) 0.051(2) 0.078(2) 0.013(2) -0.025(2) 0.000(2) C
C9 0.090(3) 0.045(2) 0.094(3) 0.008(2) -0.021(2) 0.000(2) C
C10 0.053(2) 0.039(1) 0.054(2) -0.003(1) -0.008(1) -0.003(1) C
C11 0.050(2) 0.046(2) 0.054(2) -0.002(1) -0.009(1) -0.001(1) C
C12 0.058(2) 0.054(2) 0.054(2) 0.002(2) -0.009(1) -0.007(2) C
C13 0.061(2) 0.068(2) 0.069(2) 0.014(2) -0.020(2) -0.003(2) C
C14 0.078(2) 0.059(2) 0.096(2) 0.015(2) -0.033(2) -0.002(2) C
C15 0.121(3) 0.108(3) 0.118(3) -0.023(3) -0.071(2) -0.010(3) C
C16 0.107(3) 0.095(3) 0.183(4) 0.024(3) -0.093(2) -0.058(3) C

loop_
_atom_site_label
_atom_site_fract_x
_atom_site_fract_y
_atom_site_fract_z
_atom_site_U_iso_or_equiv
_atom_site_thermal_displace_type
_atom_site_calc_flag
_atom_site_calc_attached_atom
_atom_site_type_symbol
S1 0.19646(8) 0.0439(1) 0.20524(5) 0.0660(5) Uani ? ? S
S2 0.35441(8) 0.5082(1) 0.29557(6) 0.0613(5) Uani ? ? S
S3 0.42263(8) -0.0537(1) 0.30119(6) 0.0643(5) Uani ? ? S
O1 0.5243(2) 0.3720(3) 0.4049(1) 0.067(1) Uani ? ? O
O2 0.6629(2) 0.0803(4) 0.4566(1) 0.090(2) Uani ? ? O
N 0.1079(2) -0.3358(4) -0.0117(2) 0.063(2) Uani ? ? N
C1 0.0169(2) -0.4147(4) 0.0176(2) 0.050(2) Uani ? ? C
C2 -0.0424(3) -0.3412(5) 0.0777(2) 0.059(2) Uani ? ? C
C3 -0.0083(3) -0.1820(5) 0.1076(2) 0.065(2) Uani ? ? C
C4 0.0841(3) -0.0984(4) 0.0782(2) 0.056(2) Uani ? ? C
C5 0.1385(3) -0.1806(5) 0.0191(2) 0.065(2) Uani ? ? C
C6 0.1234(3) 0.0757(4) 0.1087(2) 0.068(2) Uani ? ? C
C7 0.2455(3) 0.2539(4) 0.2296(2) 0.054(2) Uani ? ? C
C8 0.1896(3) 0.4090(4) 0.2014(2) 0.067(2) Uani ? ? C
C9 0.2410(4) 0.5519(4) 0.2318(2) 0.073(2) Uani ? ? C
C10 0.3387(3) 0.2862(4) 0.2806(2) 0.048(2) Uani ? ? C
C11 0.4199(2) 0.1667(4) 0.3206(2) 0.050(2) Uani ? ? C
C12 0.5051(3) 0.2076(4) 0.3756(2) 0.055(2) Uani ? ? C
C13 0.5730(3) 0.0631(4) 0.4025(2) 0.066(2) Uani ? ? C
C14 0.5376(3) -0.0847(5) 0.3672(2) 0.076(2) Uani ? ? C
C15 0.6728(4) 0.2478(6) 0.4896(3) 0.115(3) Uani ? ? C
C16 0.6288(4) 0.3906(6) 0.4479(3) 0.123(3) Uani ? ? C
H1 0.7508 0.2673 0.5058 0.1540 Uiso calc C15 H
H2 0.6303 0.2456 0.5387 0.1540 Uiso calc C15 H
H3 0.6267 0.4884 0.4809 0.1718 Uiso calc C16 H
H4 0.6863 0.4160 0.4079 0.1718 Uiso calc C16 H
H5 0.5749 -0.1969 0.3773 0.1028 Uiso calc C14 H
H6 0.2158 0.6682 0.2191 0.1008 Uiso calc C9 H
H7 0.1228 0.4109 0.1650 0.0907 Uiso calc C8 H
H8 0.1719 0.1306 0.0721 0.0913 Uiso calc C6 H
H9 0.0571 0.1531 0.1129 0.0913 Uiso calc C6 H
H10 0.2046 -0.1236 -0.0031 0.0858 Uiso calc C5 H
H11 -0.0511 -0.1283 0.1495 0.0852 Uiso calc C3 H
H12 -0.1067 -0.4020 0.0989 0.0774 Uiso calc C2 H

loop_
_atom_type_symbol
_atom_type_description
_atom_type_scat_dispersion_real
_atom_type_scat_dispersion_imag
_atom_type_scat_source
C ? 0.002 0.002 International_Tables_Vol_IV_Table_2.3.1
H ? 0.000 0.000 International_Tables_Vol_IV_Table_2.3.1
N ? 0.004 0.003 International_Tables_Vol_IV_Table_2.3.1
O ? 0.008 0.006 International_Tables_Vol_IV_Table_2.3.1
S ? 0.110 0.124 International_Tables_Vol_IV_Table_2.3.1

loop_
_geom_angle_atom_site_label_1
_geom_angle_atom_site_label_2
_geom_angle_atom_site_label_3
_geom_angle
_geom_angle_site_symmetry_1
_geom_angle_site_symmetry_2
_geom_angle_site_symmetry_3
_geom_angle_publ_flag
C6 S1 C7 102.5(1) . . . ?
C9 S2 C10 91.8(2) . . . ?
C11 S3 C14 92.1(2) . . . ?
C12 O1 C16 113.7(3) . . . ?
C13 O2 C15 113.4(3) . . . ?
C1 N C5 117.4(3) . . . ?
N C1 C2 121.7(3) . . . ?
C1 C2 C3 119.1(3) . . . ?
C2 C3 C4 120.2(3) . . . ?
C3 C4 C5 116.9(3) . . . ?
C3 C4 C6 121.9(3) . . . ?
C5 C4 C6 121.2(3) . . . ?
N C5 C4 124.6(3) . . . ?
S1 C6 C4 107.8(2) . . . ?
S1 C7 C8 123.7(2) . . . ?
S1 C7 C10 123.4(2) . . . ?
C8 C7 C10 112.8(3) . . . ?
C7 C8 C9 112.0(3) . . . ?
S2 C9 C8 113.3(3) . . . ?
S2 C10 C7 110.1(2) . . . ?
S2 C10 C11 119.6(2) . . . ?
C7 C10 C11 130.3(3) . . . ?
S3 C11 C10 123.4(2) . . . ?
S3 C11 C12 109.6(2) . . . ?
C10 C11 C12 126.9(3) . . . ?
O1 C12 C11 123.9(3) . . . ?
O1 C12 C13 122.0(3) . . . ?
C11 C12 C13 114.1(3) . . . ?
O2 C13 C12 122.1(3) . . . ?
O2 C13 C14 126.1(3) . . . ?
C12 C13 C14 111.8(3) . . . ?
S3 C14 C13 112.3(3) . . . ?
O2 C15 C16 120.6(4) . . . ?
O1 C16 C15 118.0(4) . . . ?

loop_
_geom_bond_atom_site_label_1
_geom_bond_atom_site_label_2
_geom_bond_distance
_geom_bond_site_symmetry_1
_geom_bond_site_symmetry_2
_geom_bond_publ_flag
S1 C6 1.807(4) . . ?
S1 C7 1.757(3) . . ?
S2 C9 1.690(4) . . ?
S2 C10 1.737(3) . . ?
S3 C11 1.730(3) . . ?
S3 C14 1.709(4) . . ?
O1 C12 1.373(4) . . ?
O1 C16 1.390(5) . . ?
O2 C13 1.355(4) . . ?
O2 C15 1.407(6) . . ?
N C1 1.343(4) . . ?
N C5 1.342(4) . . ?
C1 C2 1.380(4) . . ?
C2 C3 1.376(5) . . ?
C3 C4 1.373(5) . . ?
C4 C5 1.368(5) . . ?
C4 C6 1.499(4) . . ?
C7 C8 1.430(4) . . ?
C7 C10 1.368(4) . . ?
C8 C9 1.341(5) . . ?
C10 C11 1.459(4) . . ?
C11 C12 1.356(4) . . ?
C12 C13 1.425(5) . . ?
C13 C14 1.339(5) . . ?
C15 C16 1.387(7) . . ?

loop_
_geom_contact_atom_site_label_1
_geom_contact_atom_site_label_2
_geom_contact_distance
_geom_contact_site_symmetry_1
_geom_contact_site_symmetry_2
_geom_contact_publ_flag
? ? ? ? ? ?
